data_2242969
loop_
_publ_author_name
'\,Celikesir, Sevim T\"urktekin'
'Sheshadri, S. N.'
'Akkurt, Mehmet'
'Chidan Kumar, C. S.'
'Veeraiah, M. K.'

_publ_section_title
;
 Crystal structure and Hirshfeld surface analysis of
 (2<i>E</i>)-3-(4-chloro-3-fluorophenyl)-1-(3,4-dimethoxyphenyl)prop-2-en-1-one
;
_journal_coeditor_code IS5515
_journal_issue 7
_journal_name_full 'Acta Crystallographica Section E'
_journal_page_first 942
_journal_page_last 945
_journal_paper_doi 10.1107/S2056989019007783
_journal_volume 75
_journal_year 2019
_chemical_formula_iupac 'C17 H14 Cl F O3'
_chemical_formula_moiety 'C17 H14 Cl F O3'
_chemical_formula_sum 'C17 H14 Cl F O3'
_chemical_formula_weight 320.73
_chemical_name_systematic (2<i>E</i>)-3-(4-Chloro-3-fluorophenyl)-1-(3,4-dimethoxyphenyl)prop-2-en-1-one
_space_group_crystal_system monoclinic
_space_group_IT_number 14
_space_group_name_Hall '-P 2yn'
_space_group_name_H-M_alt 'P 1 21/n 1'
_symmetry_space_group_name_Hall '-P 2yn'
_symmetry_space_group_name_H-M 'P 1 21/n 1'
_atom_sites_solution_hydrogens geom
_audit_creation_method SHELXL-2018/1
_cell_angle_alpha 90
_cell_angle_beta 104.491(2)
_cell_angle_gamma 90
_cell_formula_units_Z 4
_cell_length_a 14.9088(13)
_cell_length_b 5.7669(5)
_cell_length_c 17.9074(15)
_cell_measurement_reflns_used 5099
_cell_measurement_temperature 294(2)
_cell_measurement_theta_max 29.44
_cell_measurement_theta_min 2.35
_cell_volume 1490.7(2)
_computing_cell_refinement
;
SAINT (Bruker, 2007)
;
_computing_data_collection
;
APEX2 (Bruker, 2007)
;
_computing_data_reduction
;
SAINT (Bruker, 2007)
;
_computing_molecular_graphics
;
ORTEP-3 for Windows (Farrugia, 2012)
;
_computing_publication_material
;
PLATON (Spek, 2009)
;
_computing_structure_refinement
;
SHELXL2014 (Sheldrick, 2015)
;
_computing_structure_solution
;
SHELXS97 (Sheldrick, 2008)
;
_diffrn_ambient_temperature 294(2)
_diffrn_measured_fraction_theta_full 0.996
_diffrn_measured_fraction_theta_max 0.995
_diffrn_measurement_device_type 'Bruker APEXII CCD'
_diffrn_measurement_method '\f and \w scans'
_diffrn_radiation_type MoK\a
_diffrn_radiation_wavelength 0.71073
_diffrn_reflns_av_R_equivalents 0.0244
_diffrn_reflns_av_unetI/netI 0.0240
_diffrn_reflns_limit_h_max 20
_diffrn_reflns_limit_h_min -19
_diffrn_reflns_limit_k_max 7
_diffrn_reflns_limit_k_min -8
_diffrn_reflns_limit_l_max 25
_diffrn_reflns_limit_l_min -25
_diffrn_reflns_number 16268
_diffrn_reflns_theta_full 25.242
_diffrn_reflns_theta_max 30.020
_diffrn_reflns_theta_min 1.594
_exptl_absorpt_coefficient_mu 0.277
_exptl_absorpt_correction_T_max 0.921
_exptl_absorpt_correction_T_min 0.884
_exptl_absorpt_correction_type multi-scan
_exptl_absorpt_process_details
;
(SADABS; Sheldrick, 2007)
;
_exptl_crystal_colour colourless
_exptl_crystal_density_diffrn 1.429
_exptl_crystal_description block
_exptl_crystal_F_000 664
_exptl_crystal_size_max 0.448
_exptl_crystal_size_mid 0.370
_exptl_crystal_size_min 0.296
_refine_diff_density_max 0.327
_refine_diff_density_min -0.358
_refine_ls_extinction_method none
_refine_ls_goodness_of_fit_ref 1.047
_refine_ls_hydrogen_treatment constr
_refine_ls_matrix_type full
_refine_ls_number_parameters 211
_refine_ls_number_reflns 4334
_refine_ls_number_restraints 0
_refine_ls_restrained_S_all 1.047
_refine_ls_R_factor_all 0.0642
_refine_ls_R_factor_gt 0.0466
_refine_ls_shift/su_max 0.000
_refine_ls_shift/su_mean 0.000
_refine_ls_structure_factor_coef Fsqd
_refine_ls_weighting_details 'w=1/[\s^2^(Fo^2^)+(0.0736P)^2^+0.2421P] where P=(Fo^2^+2Fc^2^)/3'
_refine_ls_weighting_scheme calc
_refine_ls_wR_factor_gt 0.1286
_refine_ls_wR_factor_ref 0.1429
_reflns_number_gt 3195
_reflns_number_total 4334
_reflns_threshold_expression 'I > 2\s(I)'
_cod_data_source_file is5515sup1.cif
_cod_data_source_block I
_cod_database_code 2242969
_shelx_space_group_comment
;
The symmetry employed for this shelxl refinement is uniquely defined
by the following loop, which should always be used as a source of
symmetry information in preference to the above space-group names.
They are only intended as comments.
;
_shelx_estimated_absorpt_t_min 0.886
_shelx_estimated_absorpt_t_max 0.923

loop_
_space_group_symop_operation_xyz
'x, y, z'
'-x+1/2, y+1/2, -z+1/2'
'-x, -y, -z'
'x-1/2, -y-1/2, z-1/2'

loop_
_atom_site_type_symbol
_atom_site_label
_atom_site_fract_x
_atom_site_fract_y
_atom_site_fract_z
_atom_site_U_iso_or_equiv
_atom_site_adp_type
_atom_site_calc_flag
_atom_site_occupancy
_atom_site_disorder_assembly
_atom_site_disorder_group
Cl Cl1 0.36793(3) 0.45137(9) 0.15399(3) 0.06876(17) Uani d 1 . .
F F1 0.34304(9) 0.0254(3) 0.06801(10) 0.0765(6) Uani d 0.785(3) A 1
F F1A 0.1946(4) 0.5065(11) 0.2007(4) 0.094(2) Uani d 0.215(3) A 2
O O1 -0.44876(7) -0.2364(2) 0.18315(7) 0.0525(3) Uani d 1 . .
O O2 -0.42868(8) -0.5737(2) 0.09682(7) 0.0534(3) Uani d 1 . .
O O3 -0.11186(9) -0.4829(2) 0.04648(8) 0.0690(4) Uani d 1 . .
C C1 -0.21547(10) -0.0994(3) 0.16131(8) 0.0438(3) Uani d 1 . .
H H1 -0.168526 0.009416 0.177135 0.053 Uiso calc 1 . .
C C2 -0.29625(10) -0.0816(3) 0.18676(8) 0.0439(3) Uani d 1 . .
H H2 -0.302640 0.038463 0.219715 0.053 Uiso calc 1 . .
C C3 -0.36666(9) -0.2405(2) 0.16343(8) 0.0388(3) Uani d 1 . .
C C4 -0.35591(9) -0.4244(2) 0.11467(7) 0.0392(3) Uani d 1 . .
C C5 -0.27631(10) -0.4408(2) 0.08964(8) 0.0412(3) Uani d 1 . .
H H5 -0.269807 -0.561469 0.056957 0.049 Uiso calc 1 . .
C C6 -0.20461(9) -0.2784(2) 0.11254(8) 0.0400(3) Uani d 1 . .
C C7 -0.11934(10) -0.3123(3) 0.08476(9) 0.0462(3) Uani d 1 . .
C C8 -0.04346(11) -0.1412(3) 0.10561(9) 0.0514(4) Uani d 1 . .
H H8 -0.050846 -0.012603 0.134851 0.062 Uiso calc 1 . .
C C9 0.03440(10) -0.1648(3) 0.08409(9) 0.0468(3) Uani d 1 . .
H H9 0.038821 -0.294198 0.054228 0.056 Uiso calc 1 . .
C C10 0.11470(10) -0.0096(3) 0.10207(8) 0.0437(3) Uani d 1 . .
C C11 0.19219(11) -0.0652(3) 0.07626(9) 0.0495(4) Uani d 1 . .
H H11 0.192714 -0.199152 0.047458 0.059 Uiso calc 1 . .
C C12 0.26843(10) 0.0782(3) 0.09329(9) 0.0503(4) Uani d 1 . .
H H12A 0.319949 0.038662 0.075551 0.060 Uiso calc 0.215(3) A 2
C C13 0.27083(10) 0.2763(3) 0.13536(9) 0.0484(3) Uani d 1 . .
C C14 0.19390(13) 0.3344(3) 0.16078(11) 0.0613(4) Uani d 1 . .
H H14 0.194093 0.469027 0.189426 0.074 Uiso calc 0.785(3) A 1
C C15 0.11650(12) 0.1938(3) 0.14396(11) 0.0597(4) Uani d 1 . .
H H15 0.064721 0.235966 0.160943 0.072 Uiso calc 1 . .
C C16 -0.46843(13) -0.0410(3) 0.22426(11) 0.0599(4) Uani d 1 . .
H H16A -0.531649 -0.047899 0.227596 0.090 Uiso calc 1 . .
H H16B -0.458981 0.098166 0.197789 0.090 Uiso calc 1 . .
H H16C -0.428007 -0.040654 0.275248 0.090 Uiso calc 1 . .
C C17 -0.43044(13) -0.7381(3) 0.03698(10) 0.0576(4) Uani d 1 . .
H H17A -0.487558 -0.823211 0.026665 0.086 Uiso calc 1 . .
H H17B -0.379347 -0.843355 0.052900 0.086 Uiso calc 1 . .
H H17C -0.425610 -0.658282 -0.008901 0.086 Uiso calc 1 . .

loop_
_atom_site_aniso_label
_atom_site_aniso_U_11
_atom_site_aniso_U_22
_atom_site_aniso_U_33
_atom_site_aniso_U_12
_atom_site_aniso_U_13
_atom_site_aniso_U_23
Cl1 0.0483(3) 0.0636(3) 0.0962(4) -0.01829(19) 0.0215(2) -0.0083(2)
F1 0.0457(8) 0.0828(11) 0.1146(12) -0.0100(6) 0.0454(8) -0.0308(8)
F1A 0.075(4) 0.081(4) 0.137(5) -0.023(3) 0.048(4) -0.061(4)
O1 0.0380(5) 0.0559(7) 0.0690(7) -0.0088(5) 0.0234(5) -0.0118(5)
O2 0.0445(6) 0.0533(7) 0.0650(6) -0.0199(5) 0.0186(5) -0.0151(5)
O3 0.0533(7) 0.0692(8) 0.0944(9) -0.0154(6) 0.0372(7) -0.0334(7)
C1 0.0334(7) 0.0433(7) 0.0550(8) -0.0086(5) 0.0120(6) -0.0064(6)
C2 0.0380(7) 0.0425(7) 0.0519(7) -0.0042(6) 0.0128(6) -0.0098(6)
C3 0.0314(6) 0.0423(7) 0.0430(6) -0.0021(5) 0.0101(5) 0.0017(5)
C4 0.0337(6) 0.0398(7) 0.0429(6) -0.0075(5) 0.0075(5) -0.0002(5)
C5 0.0388(7) 0.0416(7) 0.0441(7) -0.0053(5) 0.0120(6) -0.0054(5)
C6 0.0333(6) 0.0432(7) 0.0442(6) -0.0045(5) 0.0111(5) -0.0013(5)
C7 0.0371(7) 0.0517(8) 0.0523(7) -0.0063(6) 0.0158(6) -0.0053(6)
C8 0.0404(7) 0.0550(9) 0.0635(9) -0.0096(7) 0.0215(7) -0.0107(7)
C9 0.0376(7) 0.0530(9) 0.0522(7) -0.0065(6) 0.0159(6) -0.0045(6)
C10 0.0359(7) 0.0507(8) 0.0471(7) -0.0039(6) 0.0153(6) -0.0011(6)
C11 0.0406(8) 0.0534(9) 0.0586(8) -0.0035(6) 0.0197(6) -0.0116(7)
C12 0.0349(7) 0.0591(9) 0.0614(8) -0.0020(6) 0.0206(6) -0.0032(7)
C13 0.0387(7) 0.0510(8) 0.0569(8) -0.0088(6) 0.0147(6) -0.0008(6)
C14 0.0558(10) 0.0581(10) 0.0773(11) -0.0098(8) 0.0305(9) -0.0195(9)
C15 0.0465(9) 0.0625(10) 0.0807(11) -0.0084(7) 0.0360(8) -0.0177(8)
C16 0.0514(9) 0.0636(11) 0.0738(11) -0.0024(8) 0.0328(8) -0.0113(8)
C17 0.0550(9) 0.0507(9) 0.0636(9) -0.0141(7) 0.0082(7) -0.0145(7)

loop_
_atom_type_symbol
_atom_type_description
_atom_type_scat_dispersion_real
_atom_type_scat_dispersion_imag
_atom_type_scat_source
C C 0.0033 0.0016 'International Tables Vol C Tables 4.2.6.8 and 6.1.1.4'
H H 0.0000 0.0000 'International Tables Vol C Tables 4.2.6.8 and 6.1.1.4'
O O 0.0106 0.0060 'International Tables Vol C Tables 4.2.6.8 and 6.1.1.4'
F F 0.0171 0.0103 'International Tables Vol C Tables 4.2.6.8 and 6.1.1.4'
Cl Cl 0.1484 0.1585 'International Tables Vol C Tables 4.2.6.8 and 6.1.1.4'

loop_
_geom_angle_atom_site_label_1
_geom_angle_atom_site_label_2
_geom_angle_atom_site_label_3
_geom_angle
C3 O1 C16 117.83(12)
C4 O2 C17 117.47(12)
C6 C1 C2 120.47(13)
C6 C1 H1 119.8
C2 C1 H1 119.8
C3 C2 C1 120.46(13)
C3 C2 H2 119.8
C1 C2 H2 119.8
O1 C3 C2 125.34(13)
O1 C3 C4 115.13(12)
C2 C3 C4 119.53(12)
O2 C4 C5 125.75(13)
O2 C4 C3 114.52(12)
C5 C4 C3 119.73(12)
C4 C5 C6 121.10(13)
C4 C5 H5 119.5
C6 C5 H5 119.5
C1 C6 C5 118.69(12)
C1 C6 C7 123.47(12)
C5 C6 C7 117.82(12)
O3 C7 C8 120.58(13)
O3 C7 C6 119.93(13)
C8 C7 C6 119.47(13)
C9 C8 C7 122.13(15)
C9 C8 H8 118.9
C7 C8 H8 118.9
C8 C9 C10 127.13(15)
C8 C9 H9 116.4
C10 C9 H9 116.4
C11 C10 C15 118.09(14)
C11 C10 C9 119.29(14)
C15 C10 C9 122.62(13)
C12 C11 C10 119.90(14)
C12 C11 H11 120.1
C10 C11 H11 120.1
F1 C12 C13 117.94(14)
F1 C12 C11 119.95(15)
C13 C12 C11 122.11(14)
C13 C12 H12A 118.9
C11 C12 H12A 118.9
C12 C13 C14 118.53(14)
C12 C13 Cl1 120.07(12)
C14 C13 Cl1 121.38(13)
F1A C14 C13 120.4(3)
F1A C14 C15 119.3(3)
C13 C14 C15 120.31(16)
C13 C14 H14 119.8
C15 C14 H14 119.8
C14 C15 C10 121.06(14)
C14 C15 H15 119.5
C10 C15 H15 119.5
O1 C16 H16A 109.5
O1 C16 H16B 109.5
H16A C16 H16B 109.5
O1 C16 H16C 109.5
H16A C16 H16C 109.5
H16B C16 H16C 109.5
O2 C17 H17A 109.5
O2 C17 H17B 109.5
H17A C17 H17B 109.5
O2 C17 H17C 109.5
H17A C17 H17C 109.5
H17B C17 H17C 109.5

loop_
_geom_bond_atom_site_label_1
_geom_bond_atom_site_label_2
_geom_bond_distance
Cl1 C13 1.7278(15)
F1 C12 1.3367(18)
F1A C14 1.222(5)
O1 C3 1.3565(16)
O1 C16 1.416(2)
O2 C4 1.3590(16)
O2 C17 1.4259(19)
O3 C7 1.2202(19)
C1 C6 1.3876(19)
C1 C2 1.3940(19)
C1 H1 0.9300
C2 C3 1.3772(19)
C2 H2 0.9300
C3 C4 1.4082(19)
C4 C5 1.3727(19)
C5 C6 1.4028(19)
C5 H5 0.9300
C6 C7 1.4893(19)
C7 C8 1.477(2)
C8 C9 1.319(2)
C8 H8 0.9300
C9 C10 1.465(2)
C9 H9 0.9300
C10 C11 1.3851(19)
C10 C15 1.389(2)
C11 C12 1.376(2)
C11 H11 0.9300
C12 C13 1.364(2)
C12 H12A 0.9300
C13 C14 1.377(2)
C14 C15 1.381(2)
C14 H14 0.9300
C15 H15 0.9300
C16 H16A 0.9600
C16 H16B 0.9600
C16 H16C 0.9600
C17 H17A 0.9600
C17 H17B 0.9600
C17 H17C 0.9600

loop_
_geom_hbond_atom_site_label_D
_geom_hbond_atom_site_label_H
_geom_hbond_atom_site_label_A
_geom_hbond_site_symmetry_A
_geom_hbond_distance_DH
_geom_hbond_distance_HA
_geom_hbond_distance_DA
_geom_hbond_angle_DHA
_geom_hbond_publ_flag
C11 H11 O3 3_545 0.93 2.57 3.426(2) 152 yes
C2 H2 Cg1 2_455 0.93 2.81 3.5832(16) 142 yes

loop_
_geom_torsion_atom_site_label_1
_geom_torsion_atom_site_label_2
_geom_torsion_atom_site_label_3
_geom_torsion_atom_site_label_4
_geom_torsion
C6 C1 C2 C3 -0.4(2)
C16 O1 C3 C2 7.1(2)
C16 O1 C3 C4 -172.50(14)
C1 C2 C3 O1 -178.37(14)
C1 C2 C3 C4 1.2(2)
C17 O2 C4 C5 -11.5(2)
C17 O2 C4 C3 168.72(13)
O1 C3 C4 O2 -1.91(18)
C2 C3 C4 O2 178.50(13)
O1 C3 C4 C5 178.26(13)
C2 C3 C4 C5 -1.3(2)
O2 C4 C5 C6 -179.07(13)
C3 C4 C5 C6 0.7(2)
C2 C1 C6 C5 -0.2(2)
C2 C1 C6 C7 -178.27(14)
C4 C5 C6 C1 0.0(2)
C4 C5 C6 C7 178.21(13)
C1 C6 C7 O3 174.71(16)
C5 C6 C7 O3 -3.4(2)
C1 C6 C7 C8 -3.8(2)
C5 C6 C7 C8 178.12(14)
O3 C7 C8 C9 0.0(3)
C6 C7 C8 C9 178.49(15)
C7 C8 C9 C10 -179.00(15)
C8 C9 C10 C11 178.22(17)
C8 C9 C10 C15 -2.1(3)
C15 C10 C11 C12 0.9(3)
C9 C10 C11 C12 -179.46(15)
C10 C11 C12 F1 -179.59(16)
C10 C11 C12 C13 0.0(3)
F1 C12 C13 C14 179.06(17)
C11 C12 C13 C14 -0.6(3)
F1 C12 C13 Cl1 0.4(2)
C11 C12 C13 Cl1 -179.23(14)
C12 C13 C14 F1A 177.6(5)
Cl1 C13 C14 F1A -3.8(5)
C12 C13 C14 C15 0.2(3)
Cl1 C13 C14 C15 178.81(15)
F1A C14 C15 C10 -176.7(5)
C13 C14 C15 C10 0.8(3)
C11 C10 C15 C14 -1.3(3)
C9 C10 C15 C14 179.08(17)

_cod_database_fobs_code 2242969
